data_7023735
loop_
_publ_author_name
'Kiprof, Paul'
'Carlson, Jeffrey C.'
'Anderson, Derrick R.'
'Nemykin, Victor N.'

_publ_section_title
;
 Systematic color tuning of a family of luminescent azole-based
 organoboron compounds suitable for OLED applications.
;
_journal_issue 42
_journal_name_full 'Dalton transactions (Cambridge, England : 2003)'
_journal_page_first 15120
_journal_page_last 15132
_journal_paper_doi 10.1039/c3dt51853a
_journal_volume 42
_journal_year 2013
_chemical_formula_moiety 'C29 H20 B1 N1 O1 S1'
_chemical_formula_sum 'C29 H20 B N O S'
_chemical_formula_weight 441.36
_space_group_IT_number 14
_symmetry_cell_setting monoclinic
_symmetry_space_group_name_Hall '-P 2yn'
_symmetry_space_group_name_H-M 'P 1 21/n 1'
_atom_sites_solution_hydrogens difmap
_atom_sites_solution_primary direct
_audit_creation_date 13-01-18
_audit_creation_method CRYSTALS_ver_14.40
_cell_angle_alpha 90
_cell_angle_beta 92.27(3)
_cell_angle_gamma 90
_cell_formula_units_Z 4
_cell_length_a 8.1950(16)
_cell_length_b 19.533(4)
_cell_length_c 17.981(4)
_cell_measurement_reflns_used 25
_cell_measurement_temperature 298
_cell_measurement_theta_max 27
_cell_measurement_theta_min 2
_cell_volume 2876.0(10)
_computing_cell_refinement 'USER DEFINED CELL REFINEMENT'
_computing_data_collection 'USER DEFINED DATA COLLECTION'
_computing_data_reduction 'USER DEFINED DATA REDUCTION'
_computing_molecular_graphics 'CAMERON (Watkin et al., 1996)'
_computing_publication_material 'CRYSTALS (Betteridge et al., 2003)'
_computing_structure_refinement 'CRYSTALS (Betteridge et al., 2003)'
_computing_structure_solution 'SIR92 (Altomare et al., 1994)'
_diffrn_ambient_temperature 298
_diffrn_measured_fraction_theta_full 0.996
_diffrn_measured_fraction_theta_max 0.996
_diffrn_measurement_device Serial
_diffrn_measurement_device_type Unknown
_diffrn_measurement_method \w/2\q
_diffrn_radiation_monochromator graphite
_diffrn_radiation_type 'Mo K\a'
_diffrn_radiation_wavelength 0.71073
_diffrn_reflns_av_R_equivalents 0.056
_diffrn_reflns_limit_h_max 10
_diffrn_reflns_limit_h_min -10
_diffrn_reflns_limit_k_max 25
_diffrn_reflns_limit_k_min 0
_diffrn_reflns_limit_l_max 23
_diffrn_reflns_limit_l_min 0
_diffrn_reflns_number 6613
_diffrn_reflns_theta_full 27.539
_diffrn_reflns_theta_max 27.539
_diffrn_reflns_theta_min 2.692
_diffrn_standards_decay_% 0.00
_diffrn_standards_interval_count 150
_diffrn_standards_number 25
_exptl_absorpt_coefficient_mu 0.130
_exptl_absorpt_correction_T_max 0.99
_exptl_absorpt_correction_T_min 0.95
_exptl_absorpt_correction_type psi-scan
_exptl_absorpt_process_details '(North et al., 1968)'
_exptl_crystal_colour yellow
_exptl_crystal_density_diffrn 1.019
_exptl_crystal_density_method 'not measured'
_exptl_crystal_description needle
_exptl_crystal_F_000 920
_exptl_crystal_size_max 0.220
_exptl_crystal_size_mid 0.130
_exptl_crystal_size_min 0.100
_refine_diff_density_max 0.62
_refine_diff_density_min -0.87
_refine_ls_extinction_method None
_refine_ls_goodness_of_fit_ref 1.1040
_refine_ls_hydrogen_treatment constr
_refine_ls_matrix_type full
_refine_ls_number_parameters 298
_refine_ls_number_reflns 6590
_refine_ls_number_restraints 0
_refine_ls_R_factor_all 0.1236
_refine_ls_R_factor_gt 0.0497
_refine_ls_shift/su_max 0.0002211
_refine_ls_shift/su_mean 0.0000205
_refine_ls_structure_factor_coef Fsqd
_refine_ls_weighting_details
;
 Method, part 1, Chebychev polynomial, (Watkin, 1994, Prince, 1982) 
 [weight] = 1.0/[A~0~*T~0~(x)+A~1~*T~1~(x) ... +A~n-1~]*T~n-1~(x)] 
 where A~i~ are the Chebychev coefficients listed below and x= Fcalc/Fmax 
 Method = Robust Weighting (Prince, 1982) 
 W = [weight] * [1-(deltaF/6*sigmaF)^2^]^2^ 
 A~i~ are: 
 2.31 2.97 0.795 
;
_refine_ls_weighting_scheme calc
_refine_ls_wR_factor_all 0.1964
_refine_ls_wR_factor_gt 0.1243
_refine_ls_wR_factor_ref 0.1964
_reflns_limit_h_max 10
_reflns_limit_h_min -10
_reflns_limit_k_max 25
_reflns_limit_k_min 0
_reflns_limit_l_max 23
_reflns_limit_l_min 0
_reflns_number_gt 2650
_reflns_number_total 6613
_reflns_threshold_expression I>2.0\s(I)
_oxford_diffrn_Wilson_B_factor 3.63
_oxford_diffrn_Wilson_scale 87.71
_oxford_refine_ls_r_factor_ref 0.1236
_oxford_refine_ls_scale 0.11858(6)
_oxford_reflns_number_all 6590
_oxford_reflns_threshold_expression_ref I>-10.0\s(I)
_oxford_structure_analysis_title 'P21n in P2(1)/n'
_cod_data_source_file c3dt51853a.txt
_cod_data_source_block 6
_cod_original_sg_symbol_H-M 'P 1 21/n 1 '
_cod_original_formula_sum 'C29 H20 B1 N1 O1 S1'
_cod_database_code 7023735

loop_
_symmetry_equiv_pos_as_xyz
x,y,z
-x,-y,-z
-x+1/2,y+1/2,-z+1/2
x+1/2,-y+1/2,z+1/2

loop_
_atom_site_label
_atom_site_type_symbol
_atom_site_fract_x
_atom_site_fract_y
_atom_site_fract_z
_atom_site_U_iso_or_equiv
_atom_site_occupancy
_atom_site_adp_type
_atom_site_refinement_flags_posn
S1 S 0.23686(10) 0.48101(5) 0.53818(4) 0.0489 1.0000 Uani .
C13 C 0.2921(3) 0.49781(16) 0.44878(15) 0.0393 1.0000 Uani .
N1 N 0.2586(3) 0.56067(13) 0.42537(13) 0.0417 1.0000 Uani .
C14 C 0.1823(3) 0.59974(17) 0.47934(17) 0.0444 1.0000 Uani .
C19 C 0.1596(3) 0.56321(18) 0.54529(16) 0.0465 1.0000 Uani .
C18 C 0.0830(4) 0.5924(2) 0.60532(18) 0.0559 1.0000 Uani .
C17 C 0.0306(4) 0.6584(2) 0.5977(2) 0.0644 1.0000 Uani .
C16 C 0.0520(5) 0.6954(2) 0.5327(2) 0.0663 1.0000 Uani .
C15 C 0.1281(4) 0.66681(19) 0.4730(2) 0.0557 1.0000 Uani .
B1 B 0.2927(4) 0.58052(18) 0.33802(18) 0.0413 1.0000 Uani .
O1 O 0.4335(2) 0.53775(11) 0.31852(12) 0.0473 1.0000 Uani .
C21 C 0.4419(3) 0.47121(16) 0.33683(17) 0.0427 1.0000 Uani .
C20 C 0.3716(3) 0.44776(16) 0.40338(16) 0.0422 1.0000 Uani .
C29 C 0.3876(4) 0.37962(17) 0.42397(19) 0.0503 1.0000 Uani .
C28 C 0.4743(4) 0.33326(18) 0.3810(2) 0.0546 1.0000 Uani .
C23 C 0.5462(4) 0.35712(17) 0.3155(2) 0.0517 1.0000 Uani .
C22 C 0.5273(4) 0.42637(18) 0.29496(19) 0.0502 1.0000 Uani .
C24 C 0.6353(4) 0.3096(2) 0.2727(2) 0.0659 1.0000 Uani .
C25 C 0.6501(5) 0.2431(2) 0.2941(3) 0.0787 1.0000 Uani .
C26 C 0.5784(6) 0.2203(2) 0.3568(3) 0.0841 1.0000 Uani .
C27 C 0.4922(6) 0.2629(2) 0.4008(3) 0.0774 1.0000 Uani .
C1 C 0.3524(3) 0.65889(16) 0.33219(16) 0.0439 1.0000 Uani .
C2 C 0.4964(4) 0.67930(19) 0.3694(2) 0.0575 1.0000 Uani .
C3 C 0.5542(5) 0.7458(2) 0.3660(2) 0.0729 1.0000 Uani .
C4 C 0.4700(5) 0.7935(2) 0.3235(3) 0.0740 1.0000 Uani .
C5 C 0.3298(5) 0.7746(2) 0.2857(2) 0.0687 1.0000 Uani .
C6 C 0.2718(4) 0.70863(19) 0.2899(2) 0.0576 1.0000 Uani .
C7 C 0.1287(4) 0.56012(16) 0.28986(16) 0.0443 1.0000 Uani .
C12 C -0.0279(4) 0.58121(17) 0.30714(18) 0.0489 1.0000 Uani .
C11 C -0.1650(4) 0.56341(19) 0.2641(2) 0.0561 1.0000 Uani .
C10 C -0.1493(4) 0.5246(2) 0.2015(2) 0.0626 1.0000 Uani .
C9 C 0.0012(5) 0.5026(2) 0.1829(2) 0.0703 1.0000 Uani .
C8 C 0.1386(4) 0.52036(19) 0.22579(18) 0.0557 1.0000 Uani .
H61 H 0.0706 0.5673 0.6490 0.0616 1.0000 Uiso R
H71 H -0.0198 0.6787 0.6380 0.0720 1.0000 Uiso R
H81 H 0.0134 0.7392 0.5298 0.0794 1.0000 Uiso R
H91 H 0.1399 0.6921 0.4295 0.0624 1.0000 Uiso R
H141 H 0.3382 0.3640 0.4676 0.0567 1.0000 Uiso R
H171 H 0.5732 0.4408 0.2507 0.0548 1.0000 Uiso R
H181 H 0.6849 0.3267 0.2298 0.0857 1.0000 Uiso R
H191 H 0.7100 0.2132 0.2649 0.1062 1.0000 Uiso R
H231 H 0.5605 0.6468 0.3973 0.0746 1.0000 Uiso R
H241 H 0.6507 0.7566 0.3942 0.0843 1.0000 Uiso R
H251 H 0.5099 0.8385 0.3208 0.1006 1.0000 Uiso R
H261 H 0.2713 0.8067 0.2579 0.0907 1.0000 Uiso R
H271 H 0.1768 0.6955 0.2629 0.0691 1.0000 Uiso R
H291 H -0.0379 0.6081 0.3504 0.0606 1.0000 Uiso R
H301 H -0.2689 0.5788 0.2774 0.0718 1.0000 Uiso R
H311 H -0.2433 0.5132 0.1716 0.0783 1.0000 Uiso R
H321 H 0.0117 0.4745 0.1406 0.0835 1.0000 Uiso R
H331 H 0.2411 0.5047 0.2107 0.0712 1.0000 Uiso R
H211 H 0.4476 0.2475 0.4445 0.0948 1.0000 Uiso R
H201 H 0.5847 0.1740 0.3688 0.1049 1.0000 Uiso R

loop_
_atom_site_aniso_label
_atom_site_aniso_U_11
_atom_site_aniso_U_22
_atom_site_aniso_U_33
_atom_site_aniso_U_23
_atom_site_aniso_U_13
_atom_site_aniso_U_12
S1 0.0433(4) 0.0629(5) 0.0405(4) 0.0085(4) 0.0004(3) -0.0040(4)
C13 0.0303(13) 0.0483(17) 0.0391(14) 0.0042(12) -0.0014(10) -0.0054(11)
N1 0.0334(11) 0.0519(16) 0.0398(12) 0.0003(11) 0.0030(9) -0.0035(11)
C14 0.0367(14) 0.0519(19) 0.0449(16) -0.0033(13) 0.0045(12) -0.0066(13)
C19 0.0348(14) 0.063(2) 0.0415(15) -0.0019(14) -0.0028(11) -0.0083(13)
C18 0.0466(17) 0.078(3) 0.0435(17) -0.0055(16) 0.0043(13) -0.0064(16)
C17 0.0537(19) 0.084(3) 0.057(2) -0.022(2) 0.0128(16) -0.0063(19)
C16 0.063(2) 0.067(2) 0.069(2) -0.0123(19) 0.0127(18) 0.0062(18)
C15 0.0588(19) 0.052(2) 0.0568(19) -0.0007(16) 0.0113(15) 0.0021(16)
B1 0.0372(16) 0.0446(19) 0.0426(17) 0.0049(14) 0.0069(13) -0.0009(13)
O1 0.0383(10) 0.0523(14) 0.0520(12) 0.0059(10) 0.0119(9) -0.0010(9)
C21 0.0312(13) 0.0483(18) 0.0487(15) 0.0020(13) 0.0012(11) -0.0034(12)
C20 0.0343(13) 0.0442(17) 0.0476(16) 0.0004(13) -0.0043(12) -0.0027(12)
C29 0.0466(16) 0.051(2) 0.0525(18) 0.0059(15) -0.0040(13) -0.0069(14)
C28 0.0470(17) 0.0492(19) 0.066(2) -0.0010(16) -0.0116(15) -0.0002(14)
C23 0.0378(15) 0.051(2) 0.066(2) -0.0109(16) -0.0057(14) -0.0022(13)
C22 0.0408(16) 0.054(2) 0.0556(18) -0.0048(15) 0.0054(13) -0.0037(14)
C24 0.054(2) 0.062(2) 0.082(3) -0.0179(19) 0.0025(18) 0.0004(17)
C25 0.071(3) 0.059(3) 0.106(4) -0.024(2) 0.000(2) 0.007(2)
C26 0.090(3) 0.052(3) 0.110(4) -0.010(2) -0.009(3) 0.006(2)
C27 0.088(3) 0.063(3) 0.081(3) 0.003(2) -0.006(2) -0.002(2)
C1 0.0392(14) 0.0481(17) 0.0450(16) 0.0024(13) 0.0083(12) -0.0030(12)
C2 0.0512(18) 0.059(2) 0.062(2) 0.0092(17) -0.0066(15) -0.0084(16)
C3 0.062(2) 0.070(3) 0.085(3) -0.005(2) -0.003(2) -0.022(2)
C4 0.072(3) 0.056(2) 0.095(3) 0.005(2) 0.019(2) -0.013(2)
C5 0.066(2) 0.054(2) 0.087(3) 0.0232(19) 0.008(2) 0.0015(18)
C6 0.0453(17) 0.063(2) 0.064(2) 0.0149(17) -0.0006(15) -0.0037(15)
C7 0.0415(15) 0.0510(18) 0.0404(15) 0.0079(13) 0.0037(12) -0.0055(13)
C12 0.0435(16) 0.0547(19) 0.0487(17) 0.0024(14) 0.0047(13) -0.0052(14)
C11 0.0403(16) 0.063(2) 0.065(2) 0.0125(17) 0.0015(14) -0.0063(15)
C10 0.056(2) 0.068(2) 0.062(2) 0.0084(19) -0.0129(16) -0.0175(17)
C9 0.070(2) 0.088(3) 0.053(2) -0.0138(19) -0.0073(17) -0.006(2)
C8 0.0512(18) 0.066(2) 0.0498(17) -0.0063(16) 0.0015(14) -0.0019(16)

loop_
_atom_type_symbol
_atom_type_scat_dispersion_real
_atom_type_scat_dispersion_imag
_atom_type_scat_Cromer_Mann_a1
_atom_type_scat_Cromer_Mann_b1
_atom_type_scat_Cromer_Mann_a2
_atom_type_scat_Cromer_Mann_b2
_atom_type_scat_Cromer_Mann_a3
_atom_type_scat_Cromer_Mann_b3
_atom_type_scat_Cromer_Mann_a4
_atom_type_scat_Cromer_Mann_b4
_atom_type_scat_Cromer_Mann_c
_atom_type_scat_source
C 0.0033 0.0016 2.3100 20.8439 1.0200 10.2075 1.5886 0.5687 0.8650 51.6512 0.2156 'International Tables Vol C 4.2.6.8 and 6.1.1.4'
H 0.0000 0.0000 0.4930 10.5109 0.3229 26.1257 0.1402 3.1424 0.0408 57.7998 0.0030 'International Tables Vol C 4.2.6.8 and 6.1.1.4'
B 0.0013 0.0007 2.0545 23.2185 1.3326 1.0210 1.0979 60.3498 0.7068 0.1403 -0.1932 'International Tables Vol C 4.2.6.8 and 6.1.1.4'
N 0.0061 0.0033 12.2126 0.0057 3.1322 9.8933 2.0125 28.9975 1.1663 0.5826 -11.5290 'International Tables Vol C 4.2.6.8 and 6.1.1.4'
O 0.0106 0.0060 3.0485 13.2771 2.2868 5.7011 1.5463 0.3239 0.8670 32.9089 0.2508 'International Tables Vol C 4.2.6.8 and 6.1.1.4'
S 0.1246 0.1234 6.9053 1.4679 5.2034 22.2151 1.4379 0.2536 1.5863 56.1720 0.8669 'International Tables Vol C 4.2.6.8 and 6.1.1.4'

loop_
_geom_angle_atom_site_label_1
_geom_angle_atom_site_label_2
_geom_angle_atom_site_label_3
_geom_angle
_geom_angle_publ_flag
C13 S1 C19 90.15(15) yes
S1 C13 N1 114.6(2) yes
S1 C13 C20 122.7(2) yes
N1 C13 C20 122.7(3) yes
C13 N1 C14 112.2(2) yes
C13 N1 B1 118.7(2) yes
C14 N1 B1 128.9(3) yes
N1 C14 C19 112.7(3) yes
N1 C14 C15 127.5(3) yes
C19 C14 C15 119.8(3) yes
C14 C19 S1 110.4(2) yes
C14 C19 C18 121.8(3) yes
S1 C19 C18 127.8(3) yes
C19 C18 C17 117.3(3) yes
C19 C18 H61 120.4 no
C17 C18 H61 122.3 no
C18 C17 C16 121.7(3) yes
C18 C17 H71 118.0 no
C16 C17 H71 120.2 no
C17 C16 C15 121.3(4) yes
C17 C16 H81 118.7 no
C15 C16 H81 120.0 no
C14 C15 C16 118.2(3) yes
C14 C15 H91 121.7 no
C16 C15 H91 120.2 no
N1 B1 O1 104.8(2) yes
N1 B1 C1 110.4(2) yes
O1 B1 C1 106.2(2) yes
N1 B1 C7 106.4(2) yes
O1 B1 C7 111.9(3) yes
C1 B1 C7 116.5(3) yes
B1 O1 C21 121.5(2) yes
O1 C21 C20 119.9(3) yes
O1 C21 C22 120.6(3) yes
C20 C21 C22 119.4(3) yes
C13 C20 C21 117.6(3) yes
C13 C20 C29 122.6(3) yes
C21 C20 C29 119.7(3) yes
C20 C29 C28 121.2(3) yes
C20 C29 H141 119.5 no
C28 C29 H141 119.3 no
C29 C28 C23 118.8(3) yes
C29 C28 C27 122.3(4) yes
C23 C28 C27 118.9(4) yes
C28 C23 C22 119.3(3) yes
C28 C23 C24 118.3(3) yes
C22 C23 C24 122.4(3) yes
C23 C22 C21 121.6(3) yes
C23 C22 H171 117.9 no
C21 C22 H171 120.5 no
C23 C24 C25 120.8(4) yes
C23 C24 H181 117.2 no
C25 C24 H181 122.0 no
C24 C25 C26 120.6(4) yes
C24 C25 H191 118.8 no
C26 C25 H191 120.6 no
C25 C26 C27 121.9(4) yes
C25 C26 H201 119.1 no
C27 C26 H201 119.0 no
C28 C27 C26 119.6(5) yes
C28 C27 H211 118.9 no
C26 C27 H211 121.5 no
B1 C1 C2 119.7(3) yes
B1 C1 C6 124.2(3) yes
C2 C1 C6 116.1(3) yes
C1 C2 C3 122.2(3) yes
C1 C2 H231 120.0 no
C3 C2 H231 117.8 no
C2 C3 C4 119.7(4) yes
C2 C3 H241 117.7 no
C4 C3 H241 122.5 no
C3 C4 C5 119.3(4) yes
C3 C4 H251 119.7 no
C5 C4 H251 121.0 no
C4 C5 C6 120.8(4) yes
C4 C5 H261 119.7 no
C6 C5 H261 119.4 no
C1 C6 C5 121.9(3) yes
C1 C6 H271 117.5 no
C5 C6 H271 120.6 no
B1 C7 C12 124.0(3) yes
B1 C7 C8 120.3(3) yes
C12 C7 C8 115.7(3) yes
C7 C12 C11 122.4(3) yes
C7 C12 H291 117.3 no
C11 C12 H291 120.3 no
C12 C11 C10 119.9(3) yes
C12 C11 H301 120.0 no
C10 C11 H301 120.0 no
C11 C10 C9 119.6(3) yes
C11 C10 H311 119.8 no
C9 C10 H311 120.7 no
C10 C9 C8 120.6(4) yes
C10 C9 H321 119.6 no
C8 C9 H321 119.8 no
C7 C8 C9 121.8(3) yes
C7 C8 H331 119.9 no
C9 C8 H331 118.2 no

loop_
_geom_bond_atom_site_label_1
_geom_bond_atom_site_label_2
_geom_bond_distance
_geom_bond_publ_flag
S1 C13 1.719(3) yes
S1 C19 1.732(4) yes
C13 N1 1.323(4) yes
C13 C20 1.445(4) yes
N1 C14 1.401(4) yes
N1 B1 1.652(4) yes
C14 C19 1.403(4) yes
C14 C15 1.386(5) yes
C19 C18 1.392(4) yes
C18 C17 1.365(6) yes
C18 H61 0.934 no
C17 C16 1.391(6) yes
C17 H71 0.936 no
C16 C15 1.380(5) yes
C16 H81 0.914 no
C15 H91 0.935 no
B1 O1 1.478(4) yes
B1 C1 1.612(5) yes
B1 C7 1.619(4) yes
O1 C21 1.342(4) yes
C21 C20 1.425(4) yes
C21 C22 1.365(4) yes
C20 C29 1.386(4) yes
C29 C28 1.403(5) yes
C29 H141 0.947 no
C28 C23 1.415(5) yes
C28 C27 1.426(6) yes
C23 C22 1.409(5) yes
C23 C24 1.425(5) yes
C22 H171 0.937 no
C24 C25 1.358(6) yes
C24 H181 0.947 no
C25 C26 1.368(7) yes
C25 H191 0.937 no
C26 C27 1.364(6) yes
C26 H201 0.930 no
C27 H211 0.930 no
C1 C2 1.391(4) yes
C1 C6 1.386(5) yes
C2 C3 1.386(5) yes
C2 H231 0.954 no
C3 C4 1.373(6) yes
C3 H241 0.947 no
C4 C5 1.363(6) yes
C4 H251 0.940 no
C5 C6 1.377(5) yes
C5 H261 0.923 no
C6 H271 0.936 no
C7 C12 1.394(4) yes
C7 C8 1.395(5) yes
C12 C11 1.383(4) yes
C12 H291 0.945 no
C11 C10 1.367(5) yes
C11 H301 0.942 no
C10 C9 1.361(6) yes
C10 H311 0.948 no
C9 C8 1.384(5) yes
C9 H321 0.944 no
C8 H331 0.943 no

loop_
_geom_hbond_atom_site_label_D
_geom_hbond_atom_site_label_H
_geom_hbond_atom_site_label_A
_geom_hbond_angle_DHA
_geom_hbond_distance_DH
_geom_hbond_distance_HA
_geom_hbond_distance_DA
_geom_hbond_publ_flag
C15 H91 C1 121.75(11) 0.935 2.599 3.192(5) yes
